data_1533234
loop_
_publ_author_name
'Yamada, H.'
'Shi, W.S.'
'Nishikubo, K.'
'Xu, C.N.'

_publ_section_title
;
 Determination of the crystal structure of spherical particles of Sr Al2
 O4:Eu prepared by the spray method
;
_journal_name_full 'Journal of the Electrochemical Society'
_journal_page_first E251
_journal_page_last E254
_journal_volume 150
_journal_year 2003
_chemical_formula_sum 'Al2 Eu0.12 O4 Sr0.88'
_chemical_name_systematic '(Sr0.88 Eu0.12) (Al2 O4)'
_space_group_IT_number 182
_symmetry_space_group_name_Hall 'P 6c 2c'
_symmetry_space_group_name_H-M 'P 63 2 2'
_cell_angle_alpha 90
_cell_angle_beta 90
_cell_angle_gamma 120
_cell_formula_units_Z 2
_cell_length_a 5.1164
_cell_length_b 5.1164
_cell_length_c 8.3727
_cell_volume 189.813
_citation_journal_id_ASTM JESOAN
_cod_data_source_file Yamada_JESOAN_2003_375.cif
_cod_data_source_block Al2Eu0.12O4Sr0.88
_cod_original_cell_volume 189.8126
_cod_database_code 1533234

loop_
_symmetry_equiv_pos_as_xyz
x,y,z
x-y,x,z+1/2
-y,x-y,z
-x,-y,z+1/2
-x+y,-x,z
y,-x+y,z+1/2
-y,-x,-z+1/2
x-y,-y,-z
x,x-y,-z+1/2
y,x,-z
-x+y,y,-z+1/2
-x,-x+y,-z

loop_
_atom_site_label
_atom_site_type_symbol
_atom_site_fract_x
_atom_site_fract_y
_atom_site_fract_z
_atom_site_occupancy
_atom_site_U_iso_or_equiv
Eu1 Eu+2 0 0 0.25 0.12 0.0
Al1 Al+3 0.3333 0.6667 0.95 1 0.0
O2 O-2 0.35 0 0 1 0.0
Sr1 Sr+2 0 0 0.25 0.88 0.0
O1 O-2 0.3333 0.6667 0.75 1.068 0.0
